data_4122130
loop_
_publ_author_name
'Theunissen, C\'edric'
'M\'etayer, Beno\^it'
'Henry, Nicolas'
'Compain, Guillaume'
'Marrot, J\'erome'
'Martin-Mingot, Agn\`es'
'Thibaudeau, S\'ebastien'
'Evano, Gwilherm'

_publ_section_title
;
 Keteniminium ion-initiated cascade cationic polycyclization.
;
_journal_issue 36
_journal_name_full 'Journal of the American Chemical Society'
_journal_page_first 12528
_journal_page_last 12531
_journal_paper_doi 10.1021/ja504818p
_journal_volume 136
_journal_year 2014
_chemical_formula_sum 'C24 H23 N O2 S'
_chemical_formula_weight 389.49
_chemical_name_systematic
; 
 ? 
;
_space_group_IT_number 14
_symmetry_cell_setting monoclinic
_symmetry_space_group_name_Hall '-P 2yn'
_symmetry_space_group_name_H-M 'P 1 21/n 1'
_atom_sites_solution_hydrogens geom
_atom_sites_solution_primary direct
_atom_sites_solution_secondary difmap
_audit_creation_method SHELXL-97
_cell_angle_alpha 90.00
_cell_angle_beta 107.056(6)
_cell_angle_gamma 90.00
_cell_formula_units_Z 4
_cell_length_a 11.0053(15)
_cell_length_b 10.9876(14)
_cell_length_c 16.699(2)
_cell_measurement_reflns_used 9430
_cell_measurement_temperature 150(2)
_cell_measurement_theta_max 29.83
_cell_measurement_theta_min 2.25
_cell_volume 1930.5(4)
_computing_cell_refinement 'Bruker SAINT'
_computing_data_collection 'Bruker APEX2'
_computing_data_reduction 'Bruker SAINT'
_computing_molecular_graphics 'Bruker SHELXTL'
_computing_publication_material 'Bruker SHELXTL'
_computing_structure_refinement 'SHELXL-97 (Sheldrick, 1997)'
_computing_structure_solution 'SHELXS-97 (Sheldrick, 1990)'
_diffrn_ambient_temperature 150(2)
_diffrn_measured_fraction_theta_full 0.999
_diffrn_measured_fraction_theta_max 0.999
_diffrn_measurement_device_type 'Bruker APEX-II CCD'
_diffrn_measurement_method '\f and \w scans'
_diffrn_radiation_monochromator graphite
_diffrn_radiation_source 'fine-focus sealed tube'
_diffrn_radiation_type MoK\a
_diffrn_radiation_wavelength 0.71073
_diffrn_reflns_av_R_equivalents 0.0398
_diffrn_reflns_av_sigmaI/netI 0.0161
_diffrn_reflns_limit_h_max 15
_diffrn_reflns_limit_h_min -15
_diffrn_reflns_limit_k_max 15
_diffrn_reflns_limit_k_min -15
_diffrn_reflns_limit_l_max 23
_diffrn_reflns_limit_l_min -23
_diffrn_reflns_number 106023
_diffrn_reflns_theta_full 30.01
_diffrn_reflns_theta_max 30.01
_diffrn_reflns_theta_min 1.98
_diffrn_standards_number 0
_exptl_absorpt_coefficient_mu 0.188
_exptl_absorpt_correction_T_max 0.9634
_exptl_absorpt_correction_T_min 0.9528
_exptl_absorpt_correction_type multi-scan
_exptl_absorpt_process_details 'SADABS (Sheldrick, V2.10)'
_exptl_crystal_colour yellow
_exptl_crystal_density_diffrn 1.340
_exptl_crystal_density_method 'not measured'
_exptl_crystal_description parallelepiped
_exptl_crystal_F_000 824
_exptl_crystal_size_max 0.26
_exptl_crystal_size_mid 0.22
_exptl_crystal_size_min 0.20
_refine_diff_density_max 0.372
_refine_diff_density_min -0.408
_refine_diff_density_rms 0.049
_refine_ls_extinction_method none
_refine_ls_goodness_of_fit_ref 1.060
_refine_ls_hydrogen_treatment constr
_refine_ls_matrix_type full
_refine_ls_number_parameters 255
_refine_ls_number_reflns 5627
_refine_ls_number_restraints 0
_refine_ls_restrained_S_all 1.060
_refine_ls_R_factor_all 0.0409
_refine_ls_R_factor_gt 0.0344
_refine_ls_shift/su_max 0.001
_refine_ls_shift/su_mean 0.000
_refine_ls_structure_factor_coef Fsqd
_refine_ls_weighting_details 'calc w=1/[\s^2^(Fo^2^)+(0.0499P)^2^+0.7342P] where P=(Fo^2^+2Fc^2^)/3'
_refine_ls_weighting_scheme calc
_refine_ls_wR_factor_gt 0.0933
_refine_ls_wR_factor_ref 0.0984
_reflns_number_gt 4879
_reflns_number_total 5627
_reflns_threshold_expression >2sigma(I)
_cod_data_source_file ja504818p_si_002.cif
_cod_data_source_block 2
_cod_depositor_comments
;
The following automatic conversions were performed:

'_symmetry_cell_setting' value 'Monoclinic' changed to 'monoclinic'
according to
/usr/data/users/saulius/crontab/automatic-downloads/rss-feeds/ACS/lib/dictionaries/cif_core.dic
dictionary named 'cif_core.dic' version 2.4.2 from 2011-04-26.

Automatic conversion script
Id: cif_fix_values 2281 2013-09-26 08:29:07Z andrius 

 Adding full bibliography for 4122129--4122131.cif.
;
_cod_original_sg_symbol_H-M P2(1)/n
_cod_database_code 4122130

loop_
_symmetry_equiv_pos_as_xyz
'x, y, z'
'-x+1/2, y+1/2, -z+1/2'
'-x, -y, -z'
'x-1/2, -y-1/2, z-1/2'

loop_
_atom_site_label
_atom_site_type_symbol
_atom_site_fract_x
_atom_site_fract_y
_atom_site_fract_z
_atom_site_U_iso_or_equiv
_atom_site_adp_type
_atom_site_occupancy
_atom_site_symmetry_multiplicity
_atom_site_calc_flag
_atom_site_refinement_flags
S1 S 0.40267(2) 0.84495(2) 0.370966(16) 0.01692(7) Uani 1 1 d .
O1 O 0.48902(7) 0.93815(7) 0.41343(5) 0.02406(17) Uani 1 1 d .
O2 O 0.42357(8) 0.78429(8) 0.29986(5) 0.02386(17) Uani 1 1 d .
N1 N 0.26216(8) 0.90998(8) 0.33646(5) 0.01641(17) Uani 1 1 d .
C1 C 0.21161(10) 0.97187(9) 0.39888(6) 0.01598(18) Uani 1 1 d .
H1 H 0.2828 0.9857 0.4512 0.019 Uiso 1 1 calc R
C2 C 0.10408(10) 0.89637(9) 0.42097(6) 0.01662(19) Uani 1 1 d .
H2 H 0.1229 0.8927 0.4833 0.020 Uiso 1 1 calc R
C3 C 0.08500(10) 0.76871(9) 0.38631(7) 0.01775(19) Uani 1 1 d .
C4 C 0.10487(10) 0.74495(9) 0.30871(6) 0.01771(19) Uani 1 1 d .
C5 C 0.16278(10) 0.84604(9) 0.27081(6) 0.0185(2) Uani 1 1 d .
H5A H 0.2005 0.8118 0.2287 0.022 Uiso 1 1 calc R
H5B H 0.0957 0.9045 0.2421 0.022 Uiso 1 1 calc R
C6 C 0.15296(10) 1.09748(9) 0.36369(7) 0.01785(19) Uani 1 1 d .
H6 H 0.1631 1.1091 0.3066 0.021 Uiso 1 1 calc R
C7 C 0.01356(10) 1.08470(10) 0.35553(7) 0.0186(2) Uani 1 1 d .
C8 C -0.01438(10) 0.97302(10) 0.38510(6) 0.01798(19) Uani 1 1 d .
C9 C -0.13943(11) 0.94175(11) 0.37902(7) 0.0236(2) Uani 1 1 d .
H9 H -0.1584 0.8648 0.3984 0.028 Uiso 1 1 calc R
C10 C -0.23623(11) 1.02448(12) 0.34428(8) 0.0280(2) Uani 1 1 d .
H10 H -0.3217 1.0044 0.3404 0.034 Uiso 1 1 calc R
C11 C -0.20817(11) 1.13682(12) 0.31508(8) 0.0279(3) Uani 1 1 d .
H11 H -0.2749 1.1927 0.2912 0.034 Uiso 1 1 calc R
C12 C -0.08379(11) 1.16774(11) 0.32055(7) 0.0239(2) Uani 1 1 d .
H12 H -0.0650 1.2444 0.3008 0.029 Uiso 1 1 calc R
C13 C 0.04262(11) 0.67513(10) 0.42778(7) 0.0230(2) Uani 1 1 d .
H13 H 0.0304 0.6899 0.4809 0.028 Uiso 1 1 calc R
C14 C 0.01805(12) 0.55990(11) 0.39164(8) 0.0268(2) Uani 1 1 d .
H14 H -0.0113 0.4967 0.4201 0.032 Uiso 1 1 calc R
C15 C 0.03641(11) 0.53741(10) 0.31415(8) 0.0261(2) Uani 1 1 d .
H15 H 0.0187 0.4591 0.2893 0.031 Uiso 1 1 calc R
C16 C 0.08071(10) 0.62950(10) 0.27304(7) 0.0221(2) Uani 1 1 d .
H16 H 0.0946 0.6137 0.2205 0.026 Uiso 1 1 calc R
C17 C 0.39592(9) 0.73389(9) 0.44548(6) 0.01705(19) Uani 1 1 d .
C18 C 0.41435(10) 0.76798(10) 0.52872(7) 0.0206(2) Uani 1 1 d .
H18 H 0.4388 0.8488 0.5466 0.025 Uiso 1 1 calc R
C19 C 0.39633(11) 0.68171(11) 0.58498(7) 0.0237(2) Uani 1 1 d .
H19 H 0.4084 0.7044 0.6417 0.028 Uiso 1 1 calc R
C20 C 0.36085(10) 0.56244(11) 0.56011(7) 0.0239(2) Uani 1 1 d .
C21 C 0.34650(10) 0.53016(10) 0.47694(7) 0.0233(2) Uani 1 1 d .
H21 H 0.3247 0.4487 0.4594 0.028 Uiso 1 1 calc R
C22 C 0.36336(10) 0.61445(10) 0.41959(7) 0.0199(2) Uani 1 1 d .
H22 H 0.3529 0.5912 0.3632 0.024 Uiso 1 1 calc R
C23 C 0.21569(12) 1.20438(10) 0.41898(8) 0.0269(2) Uani 1 1 d .
H23A H 0.2075 1.1933 0.4754 0.040 Uiso 1 1 calc R
H23B H 0.1739 1.2803 0.3950 0.040 Uiso 1 1 calc R
H23C H 0.3059 1.2080 0.4220 0.040 Uiso 1 1 calc R
C24 C 0.33934(14) 0.47078(14) 0.62165(9) 0.0362(3) Uani 1 1 d .
H24A H 0.3295 0.5132 0.6710 0.054 Uiso 1 1 calc R
H24B H 0.4123 0.4156 0.6388 0.054 Uiso 1 1 calc R
H24C H 0.2622 0.4239 0.5953 0.054 Uiso 1 1 calc R

loop_
_atom_site_aniso_label
_atom_site_aniso_U_11
_atom_site_aniso_U_22
_atom_site_aniso_U_33
_atom_site_aniso_U_23
_atom_site_aniso_U_13
_atom_site_aniso_U_12
S1 0.01678(12) 0.01532(12) 0.02038(13) -0.00074(9) 0.00812(9) -0.00048(8)
O1 0.0198(4) 0.0205(4) 0.0321(4) -0.0015(3) 0.0079(3) -0.0051(3)
O2 0.0278(4) 0.0238(4) 0.0244(4) -0.0014(3) 0.0147(3) 0.0034(3)
N1 0.0173(4) 0.0161(4) 0.0166(4) -0.0013(3) 0.0061(3) 0.0006(3)
C1 0.0180(4) 0.0144(4) 0.0165(4) -0.0013(3) 0.0065(3) 0.0002(3)
C2 0.0201(5) 0.0152(4) 0.0162(4) -0.0004(3) 0.0078(4) -0.0005(4)
C3 0.0183(4) 0.0153(4) 0.0198(5) 0.0005(4) 0.0057(4) 0.0002(4)
C4 0.0167(4) 0.0172(5) 0.0177(4) -0.0002(4) 0.0028(4) 0.0002(4)
C5 0.0210(5) 0.0193(5) 0.0151(4) -0.0008(4) 0.0053(4) -0.0010(4)
C6 0.0201(5) 0.0140(4) 0.0208(5) 0.0010(4) 0.0081(4) 0.0007(4)
C7 0.0195(5) 0.0178(5) 0.0198(5) -0.0018(4) 0.0080(4) 0.0011(4)
C8 0.0200(5) 0.0188(5) 0.0172(4) -0.0030(4) 0.0089(4) 0.0002(4)
C9 0.0225(5) 0.0262(5) 0.0255(5) -0.0034(4) 0.0121(4) -0.0030(4)
C10 0.0190(5) 0.0379(7) 0.0293(6) -0.0048(5) 0.0105(4) 0.0001(5)
C11 0.0224(5) 0.0337(6) 0.0289(6) -0.0007(5) 0.0094(4) 0.0092(5)
C12 0.0250(5) 0.0217(5) 0.0269(5) 0.0005(4) 0.0105(4) 0.0057(4)
C13 0.0253(5) 0.0196(5) 0.0259(5) 0.0023(4) 0.0104(4) -0.0012(4)
C14 0.0283(6) 0.0176(5) 0.0343(6) 0.0039(4) 0.0087(5) -0.0035(4)
C15 0.0252(5) 0.0168(5) 0.0326(6) -0.0035(4) 0.0026(4) -0.0028(4)
C16 0.0217(5) 0.0207(5) 0.0213(5) -0.0041(4) 0.0023(4) 0.0002(4)
C17 0.0151(4) 0.0164(4) 0.0191(5) 0.0003(4) 0.0042(4) 0.0012(3)
C18 0.0193(5) 0.0198(5) 0.0208(5) -0.0024(4) 0.0031(4) 0.0019(4)
C19 0.0220(5) 0.0296(6) 0.0191(5) 0.0016(4) 0.0056(4) 0.0055(4)
C20 0.0169(5) 0.0270(6) 0.0281(5) 0.0086(4) 0.0069(4) 0.0041(4)
C21 0.0205(5) 0.0175(5) 0.0300(6) 0.0020(4) 0.0043(4) -0.0007(4)
C22 0.0196(5) 0.0175(5) 0.0212(5) -0.0012(4) 0.0037(4) 0.0011(4)
C23 0.0273(6) 0.0163(5) 0.0364(6) -0.0034(4) 0.0085(5) -0.0028(4)
C24 0.0341(7) 0.0376(7) 0.0402(7) 0.0173(6) 0.0157(6) 0.0039(6)

loop_
_atom_type_symbol
_atom_type_description
_atom_type_scat_dispersion_real
_atom_type_scat_dispersion_imag
_atom_type_scat_source
C C 0.0033 0.0016 'International Tables Vol C Tables 4.2.6.8 and 6.1.1.4'
H H 0.0000 0.0000 'International Tables Vol C Tables 4.2.6.8 and 6.1.1.4'
N N 0.0061 0.0033 'International Tables Vol C Tables 4.2.6.8 and 6.1.1.4'
O O 0.0106 0.0060 'International Tables Vol C Tables 4.2.6.8 and 6.1.1.4'
S S 0.1246 0.1234 'International Tables Vol C Tables 4.2.6.8 and 6.1.1.4'

loop_
_geom_angle_atom_site_label_1
_geom_angle_atom_site_label_2
_geom_angle_atom_site_label_3
_geom_angle
O1 S1 O2 119.72(5)
O1 S1 N1 106.32(5)
O2 S1 N1 105.87(5)
O1 S1 C17 107.74(5)
O2 S1 C17 108.22(5)
N1 S1 C17 108.56(5)
C5 N1 C1 112.99(8)
C5 N1 S1 117.88(7)
C1 N1 S1 117.42(7)
N1 C1 C6 109.83(8)
N1 C1 C2 112.68(8)
C6 C1 C2 107.29(8)
N1 C1 H1 109.0
C6 C1 H1 109.0
C2 C1 H1 109.0
C3 C2 C8 110.94(8)
C3 C2 C1 115.44(8)
C8 C2 C1 103.44(8)
C3 C2 H2 108.9
C8 C2 H2 108.9
C1 C2 H2 108.9
C13 C3 C4 119.20(10)
C13 C3 C2 121.63(10)
C4 C3 C2 119.11(9)
C16 C4 C3 120.22(10)
C16 C4 C5 122.81(10)
C3 C4 C5 116.79(9)
N1 C5 C4 110.49(8)
N1 C5 H5A 109.6
C4 C5 H5A 109.6
N1 C5 H5B 109.6
C4 C5 H5B 109.6
H5A C5 H5B 108.1
C7 C6 C23 113.20(9)
C7 C6 C1 104.42(8)
C23 C6 C1 112.82(9)
C7 C6 H6 108.7
C23 C6 H6 108.7
C1 C6 H6 108.7
C8 C7 C12 120.15(10)
C8 C7 C6 112.06(9)
C12 C7 C6 127.75(10)
C7 C8 C9 120.56(10)
C7 C8 C2 112.06(9)
C9 C8 C2 127.37(10)
C10 C9 C8 119.25(11)
C10 C9 H9 120.4
C8 C9 H9 120.4
C9 C10 C11 120.20(11)
C9 C10 H10 119.9
C11 C10 H10 119.9
C12 C11 C10 120.61(11)
C12 C11 H11 119.7
C10 C11 H11 119.7
C11 C12 C7 119.21(11)
C11 C12 H12 120.4
C7 C12 H12 120.4
C3 C13 C14 120.35(11)
C3 C13 H13 119.8
C14 C13 H13 119.8
C15 C14 C13 120.13(11)
C15 C14 H14 119.9
C13 C14 H14 119.9
C16 C15 C14 119.92(11)
C16 C15 H15 120.0
C14 C15 H15 120.0
C15 C16 C4 120.17(11)
C15 C16 H16 119.9
C4 C16 H16 119.9
C22 C17 C18 120.67(10)
C22 C17 S1 119.56(8)
C18 C17 S1 119.61(8)
C19 C18 C17 118.85(10)
C19 C18 H18 120.6
C17 C18 H18 120.6
C18 C19 C20 121.50(10)
C18 C19 H19 119.2
C20 C19 H19 119.2
C19 C20 C21 118.33(10)
C19 C20 C24 120.73(12)
C21 C20 C24 120.93(12)
C22 C21 C20 121.29(11)
C22 C21 H21 119.4
C20 C21 H21 119.4
C21 C22 C17 119.32(10)
C21 C22 H22 120.3
C17 C22 H22 120.3
C6 C23 H23A 109.5
C6 C23 H23B 109.5
H23A C23 H23B 109.5
C6 C23 H23C 109.5
H23A C23 H23C 109.5
H23B C23 H23C 109.5
C20 C24 H24A 109.5
C20 C24 H24B 109.5
H24A C24 H24B 109.5
C20 C24 H24C 109.5
H24A C24 H24C 109.5
H24B C24 H24C 109.5

loop_
_geom_bond_atom_site_label_1
_geom_bond_atom_site_label_2
_geom_bond_distance
S1 O1 1.4350(8)
S1 O2 1.4377(8)
S1 N1 1.6466(9)
S1 C17 1.7598(11)
N1 C5 1.4793(13)
N1 C1 1.4828(13)
C1 C6 1.5634(14)
C1 C2 1.5751(14)
C1 H1 1.0000
C2 C3 1.5084(14)
C2 C8 1.5196(14)
C2 H2 1.0000
C3 C13 1.3942(15)
C3 C4 1.4005(15)
C4 C16 1.3934(15)
C4 C5 1.5091(15)
C5 H5A 0.9900
C5 H5B 0.9900
C6 C7 1.5064(15)
C6 C23 1.5280(15)
C6 H6 1.0000
C7 C8 1.3903(15)
C7 C12 1.3980(15)
C8 C9 1.3930(15)
C9 C10 1.3911(17)
C9 H9 0.9500
C10 C11 1.3947(19)
C10 H10 0.9500
C11 C12 1.3871(17)
C11 H11 0.9500
C12 H12 0.9500
C13 C14 1.3945(16)
C13 H13 0.9500
C14 C15 1.3892(18)
C14 H14 0.9500
C15 C16 1.3890(17)
C15 H15 0.9500
C16 H16 0.9500
C17 C22 1.3953(15)
C17 C18 1.3959(15)
C18 C19 1.3892(16)
C18 H18 0.9500
C19 C20 1.3954(17)
C19 H19 0.9500
C20 C21 1.3968(17)
C20 C24 1.5064(17)
C21 C22 1.3833(16)
C21 H21 0.9500
C22 H22 0.9500
C23 H23A 0.9800
C23 H23B 0.9800
C23 H23C 0.9800
C24 H24A 0.9800
C24 H24B 0.9800
C24 H24C 0.9800
